data_7151242
loop_
_publ_author_name
'Aldous, David J.'
'Batsanov, Andrei S.'
'Yufit, Dmitrii S.'
'Dalen\,con, Anne J'
'Dutton, William M.'
'Steel, Patrick G.'

_publ_section_title
;
 The dihydrofuran template approach to furofuran synthesis.
;
_journal_issue 15
_journal_name_full 'Organic &amp; biomolecular chemistry'
_journal_page_first 2912
_journal_page_last 2927
_journal_paper_doi 10.1039/b604952d
_journal_volume 4
_journal_year 2006
_chemical_formula_moiety 'C20 H18 O6'
_chemical_formula_sum 'C20 H18 O6'
_chemical_formula_weight 354.34
_chemical_melting_point 414(1)
_chemical_name_common
;2-endo,6-endo-bis(3',4'-methylenedioxyphenyl) -3,7-dioxa-
bicyclo(3.3.0)octane
;
_chemical_name_systematic
; 2-endo,6-endo-bis(3',4'-methylenedioxyphenyl)
-3,7-dioxa-bicyclo[3.3.0]octane
;
_space_group_IT_number 14
_symmetry_cell_setting monoclinic
_symmetry_space_group_name_Hall '-P 2yn'
_symmetry_space_group_name_H-M 'P 1 21/n 1'
_atom_sites_solution_hydrogens geom
_atom_sites_solution_primary direct
_atom_sites_solution_secondary difmap
_audit_creation_method SHELXL-97
_cell_angle_alpha 90.00
_cell_angle_beta 96.98(1)
_cell_angle_gamma 90.00
_cell_formula_units_Z 4
_cell_length_a 8.1928(10)
_cell_length_b 7.4438(9)
_cell_length_c 26.234(3)
_cell_measurement_reflns_used 883
_cell_measurement_temperature 120(2)
_cell_measurement_theta_max 26.13
_cell_measurement_theta_min 12.05
_cell_volume 1588.0(3)
_computing_cell_refinement 'SMART version 5.060 (Bruker, 1999)'
_computing_data_collection 'SMART version 5.060 (Bruker, 1999)'
_computing_data_reduction 'SAINT version 6.02A (Bruker, 2001)'
_computing_molecular_graphics 'SHELXTL version 6.12 (Bruker, 2001)'
_computing_publication_material 'SHELXTL version 6.12 (Bruker, 2001)'
_computing_structure_refinement 'SHELXTL version 6.12 (Bruker, 2001)'
_computing_structure_solution 'SHELXTL version 6.12 (Bruker, 2001)'
_diffrn_ambient_temperature 120(2)
_diffrn_detector_area_resol_mean 8
_diffrn_measured_fraction_theta_full 0.995
_diffrn_measured_fraction_theta_max 0.995
_diffrn_measurement_device_type 'SMART 1K CCD area detector'
_diffrn_measurement_method '\w scans'
_diffrn_radiation_monochromator graphite
_diffrn_radiation_source 'fine-focus sealed tube'
_diffrn_radiation_type MoK\a
_diffrn_radiation_wavelength 0.71073
_diffrn_reflns_av_R_equivalents 0.0339
_diffrn_reflns_av_sigmaI/netI 0.0227
_diffrn_reflns_limit_h_max 11
_diffrn_reflns_limit_h_min -10
_diffrn_reflns_limit_k_max 10
_diffrn_reflns_limit_k_min -10
_diffrn_reflns_limit_l_max 35
_diffrn_reflns_limit_l_min -35
_diffrn_reflns_number 18649
_diffrn_reflns_theta_full 29.07
_diffrn_reflns_theta_max 29.07
_diffrn_reflns_theta_min 1.56
_diffrn_standards_number 0
_exptl_absorpt_coefficient_mu 0.110
_exptl_absorpt_correction_type none
_exptl_crystal_colour colourless
_exptl_crystal_density_diffrn 1.482
_exptl_crystal_density_method 'not measured'
_exptl_crystal_description block
_exptl_crystal_F_000 744
_exptl_crystal_size_max 0.38
_exptl_crystal_size_mid 0.28
_exptl_crystal_size_min 0.14
_refine_diff_density_max 0.400
_refine_diff_density_min -0.268
_refine_diff_density_rms 0.060
_refine_ls_extinction_method none
_refine_ls_goodness_of_fit_ref 1.088
_refine_ls_hydrogen_treatment constr
_refine_ls_matrix_type full
_refine_ls_number_parameters 235
_refine_ls_number_reflns 4226
_refine_ls_number_restraints 0
_refine_ls_restrained_S_all 1.088
_refine_ls_R_factor_all 0.0540
_refine_ls_R_factor_gt 0.0449
_refine_ls_shift/su_max 0.000
_refine_ls_shift/su_mean 0.000
_refine_ls_structure_factor_coef Fsqd
_refine_ls_weighting_details 'calc w=1/[\s^2^(Fo^2^)+(0.0566P)^2^+0.5918P] where P=(Fo^2^+2Fc^2^)/3'
_refine_ls_weighting_scheme calc
_refine_ls_wR_factor_gt 0.1117
_refine_ls_wR_factor_ref 0.1181
_reflns_number_gt 3562
_reflns_number_total 4226
_reflns_threshold_expression I>2\s(I)
_cod_data_source_file b604952d.txt
_cod_data_source_block (1)
_cod_depositor_comments
;
The following automatic conversions were performed:
'_symmetry_cell_setting' value 'Monoclinic' changed to 'monoclinic'
according to '/home/saulius/struct/CIF-dictionaries/cif_core.dic'
dictionary named 'cif_core.dic' version 2.4.1 from 2010-06-29.

Automatic conversion script
Id: cif_fix_enum 1527 2010-12-29 10:47:43Z saulius 
;
_cod_original_sg_symbol_H-M P2(1)/n
_cod_database_code 7151242

loop_
_symmetry_equiv_pos_as_xyz
'x, y, z'
'-x+1/2, y+1/2, -z+1/2'
'-x, -y, -z'
'x-1/2, -y-1/2, z-1/2'

loop_
_atom_site_label
_atom_site_type_symbol
_atom_site_fract_x
_atom_site_fract_y
_atom_site_fract_z
_atom_site_U_iso_or_equiv
_atom_site_adp_type
_atom_site_occupancy
_atom_site_symmetry_multiplicity
_atom_site_calc_flag
_atom_site_refinement_flags
_atom_site_disorder_assembly
_atom_site_disorder_group
C1 C 0.53955(14) 0.52517(15) 0.22635(4) 0.0158(2) Uani 1 1 d . . .
H1 H 0.5718 0.3994 0.2187 0.019 Uiso 1 1 calc R . .
C2 C 0.41210(14) 0.60102(16) 0.18320(4) 0.0163(2) Uani 1 1 d . . .
H2 H 0.3436 0.4993 0.1676 0.020 Uiso 1 1 calc R . .
O3 O 0.30955(11) 0.71724(12) 0.20862(3) 0.01914(19) Uani 1 1 d . . .
C4 C 0.28333(14) 0.62567(16) 0.25492(5) 0.0176(2) Uani 1 1 d . . .
H41 H 0.1943 0.5358 0.2480 0.021 Uiso 1 1 calc R . .
H42 H 0.2521 0.7121 0.2807 0.021 Uiso 1 1 calc R . .
C5 C 0.44632(14) 0.53279(15) 0.27463(4) 0.0156(2) Uani 1 1 d . . .
H5 H 0.4274 0.4097 0.2880 0.019 Uiso 1 1 calc R . .
C6 C 0.56486(14) 0.64210(16) 0.31311(5) 0.0170(2) Uani 1 1 d . . .
H6 H 0.6463 0.5567 0.3313 0.020 Uiso 1 1 calc R . .
O7 O 0.65076(11) 0.75705(12) 0.28213(3) 0.0199(2) Uani 1 1 d . . .
C8 C 0.69111(15) 0.64371(16) 0.24149(5) 0.0183(2) Uani 1 1 d . . .
H81 H 0.7882 0.5687 0.2533 0.022 Uiso 1 1 calc R . .
H82 H 0.7161 0.7167 0.2119 0.022 Uiso 1 1 calc R . .
C11 C 0.48248(14) 0.70075(16) 0.14098(4) 0.0170(2) Uani 1 1 d . . .
C12 C 0.48891(15) 0.88968(17) 0.14091(5) 0.0195(2) Uani 1 1 d . . .
H12 H 0.4451 0.9591 0.1664 0.023 Uiso 1 1 calc R . .
C13 C 0.56187(15) 0.96863(16) 0.10202(5) 0.0195(2) Uani 1 1 d . . .
C14 C 0.62781(16) 0.87062(18) 0.06481(5) 0.0214(3) Uani 1 1 d . . .
C15 C 0.62297(17) 0.68606(18) 0.06399(5) 0.0240(3) Uani 1 1 d . . .
H15 H 0.6683 0.6186 0.0384 0.029 Uiso 1 1 calc R . .
C16 C 0.54753(16) 0.60279(17) 0.10296(5) 0.0217(3) Uani 1 1 d . . .
H16 H 0.5406 0.4754 0.1035 0.026 Uiso 1 1 calc R . .
O17 O 0.58297(14) 1.14918(13) 0.09382(4) 0.0319(3) Uani 1 1 d . . .
C18 C 0.66987(18) 1.16190(19) 0.04991(5) 0.0253(3) Uani 1 1 d . . .
H181 H 0.7779 1.2202 0.0595 0.030 Uiso 1 1 calc R . .
H182 H 0.6064 1.2354 0.0230 0.030 Uiso 1 1 calc R . .
O19 O 0.69279(14) 0.98408(14) 0.03092(4) 0.0309(2) Uani 1 1 d . . .
C21 C 0.49122(15) 0.75029(17) 0.35318(5) 0.0182(2) Uani 1 1 d . . .
C22 C 0.52236(15) 0.93525(17) 0.35864(5) 0.0187(2) Uani 1 1 d . . .
H22 H 0.5849 0.9979 0.3361 0.022 Uiso 1 1 calc R . .
C23 C 0.45818(15) 1.02169(17) 0.39810(5) 0.0197(2) Uani 1 1 d . . .
C24 C 0.36738(15) 0.93289(18) 0.43150(5) 0.0209(3) Uani 1 1 d . . .
C25 C 0.33270(17) 0.75306(19) 0.42652(5) 0.0252(3) Uani 1 1 d . . .
H25 H 0.2683 0.6928 0.4490 0.030 Uiso 1 1 calc R . .
C26 C 0.39727(16) 0.66256(18) 0.38652(5) 0.0230(3) Uani 1 1 d . . .
H26 H 0.3764 0.5377 0.3820 0.028 Uiso 1 1 calc R . .
O27 O 0.47325(13) 1.19995(13) 0.41133(4) 0.0299(2) Uani 1 1 d . . .
C28 C 0.37646(18) 1.22384(19) 0.45265(5) 0.0266(3) Uani 1 1 d . . .
H281 H 0.2798 1.3002 0.4414 0.032 Uiso 1 1 calc R . .
H282 H 0.4426 1.2838 0.4819 0.032 Uiso 1 1 calc R . .
O29 O 0.32358(12) 1.05085(14) 0.46808(4) 0.0271(2) Uani 1 1 d . . .

loop_
_atom_site_aniso_label
_atom_site_aniso_U_11
_atom_site_aniso_U_22
_atom_site_aniso_U_33
_atom_site_aniso_U_23
_atom_site_aniso_U_13
_atom_site_aniso_U_12
C1 0.0153(5) 0.0131(5) 0.0188(5) -0.0007(4) 0.0018(4) 0.0014(4)
C2 0.0163(5) 0.0146(5) 0.0182(5) -0.0011(4) 0.0022(4) 0.0019(4)
O3 0.0197(4) 0.0186(4) 0.0200(4) 0.0031(3) 0.0061(3) 0.0066(3)
C4 0.0167(5) 0.0176(5) 0.0188(5) 0.0016(4) 0.0033(4) 0.0007(4)
C5 0.0159(5) 0.0123(5) 0.0185(5) 0.0009(4) 0.0012(4) -0.0007(4)
C6 0.0168(5) 0.0157(5) 0.0183(5) 0.0009(4) 0.0019(4) -0.0031(4)
O7 0.0213(4) 0.0184(4) 0.0213(4) -0.0041(3) 0.0080(3) -0.0065(3)
C8 0.0162(5) 0.0191(5) 0.0198(5) -0.0030(4) 0.0030(4) -0.0006(4)
C11 0.0168(5) 0.0165(5) 0.0178(5) 0.0011(4) 0.0017(4) 0.0021(4)
C12 0.0216(6) 0.0180(6) 0.0194(6) -0.0012(4) 0.0040(4) 0.0018(4)
C13 0.0221(6) 0.0146(5) 0.0216(6) 0.0007(4) 0.0022(5) 0.0013(4)
C14 0.0219(6) 0.0241(6) 0.0187(5) 0.0032(5) 0.0042(4) 0.0015(5)
C15 0.0293(7) 0.0228(6) 0.0214(6) -0.0030(5) 0.0085(5) 0.0044(5)
C16 0.0261(6) 0.0166(6) 0.0230(6) -0.0014(5) 0.0055(5) 0.0018(5)
O17 0.0463(6) 0.0158(5) 0.0377(6) 0.0032(4) 0.0214(5) 0.0003(4)
C18 0.0313(7) 0.0239(6) 0.0208(6) 0.0036(5) 0.0037(5) -0.0036(5)
O19 0.0426(6) 0.0245(5) 0.0291(5) 0.0050(4) 0.0186(4) 0.0020(4)
C21 0.0174(5) 0.0199(6) 0.0167(5) 0.0007(4) 0.0004(4) -0.0019(4)
C22 0.0193(5) 0.0191(6) 0.0181(5) 0.0006(4) 0.0038(4) -0.0024(4)
C23 0.0204(6) 0.0185(6) 0.0199(6) -0.0016(5) 0.0011(4) 0.0006(5)
C24 0.0202(6) 0.0281(6) 0.0140(5) -0.0004(5) 0.0014(4) 0.0025(5)
C25 0.0270(6) 0.0290(7) 0.0205(6) 0.0032(5) 0.0070(5) -0.0043(5)
C26 0.0265(6) 0.0214(6) 0.0217(6) 0.0007(5) 0.0053(5) -0.0053(5)
O27 0.0383(6) 0.0212(5) 0.0328(5) -0.0063(4) 0.0152(4) -0.0009(4)
C28 0.0327(7) 0.0276(7) 0.0197(6) -0.0034(5) 0.0040(5) 0.0048(6)
O29 0.0314(5) 0.0304(5) 0.0207(4) -0.0029(4) 0.0081(4) 0.0034(4)

loop_
_atom_type_symbol
_atom_type_description
_atom_type_scat_dispersion_real
_atom_type_scat_dispersion_imag
_atom_type_scat_source
C C 0.0033 0.0016 'International Tables Vol C Tables 4.2.6.8 and 6.1.1.4'
H H 0.0000 0.0000 'International Tables Vol C Tables 4.2.6.8 and 6.1.1.4'
O O 0.0106 0.0060 'International Tables Vol C Tables 4.2.6.8 and 6.1.1.4'

loop_
_geom_angle_atom_site_label_1
_geom_angle_atom_site_label_2
_geom_angle_atom_site_label_3
_geom_angle
_geom_angle_site_symmetry_1
_geom_angle_site_symmetry_3
_geom_angle_publ_flag
C8 C1 C2 115.55(10) . . ?
C8 C1 C5 103.28(9) . . ?
C2 C1 C5 103.13(9) . . ?
C8 C1 H1 111.4 . . ?
C2 C1 H1 111.4 . . ?
C5 C1 H1 111.4 . . ?
O3 C2 C11 110.18(9) . . ?
O3 C2 C1 105.20(9) . . ?
C11 C2 C1 115.64(10) . . ?
O3 C2 H2 108.5 . . ?
C11 C2 H2 108.5 . . ?
C1 C2 H2 108.5 . . ?
C2 O3 C4 105.40(9) . . ?
O3 C4 C5 106.61(9) . . ?
O3 C4 H41 110.4 . . ?
C5 C4 H41 110.4 . . ?
O3 C4 H42 110.4 . . ?
C5 C4 H42 110.4 . . ?
H41 C4 H42 108.6 . . ?
C4 C5 C6 115.76(10) . . ?
C4 C5 C1 103.58(9) . . ?
C6 C5 C1 102.65(9) . . ?
C4 C5 H5 111.4 . . ?
C6 C5 H5 111.4 . . ?
C1 C5 H5 111.4 . . ?
O7 C6 C21 110.16(10) . . ?
O7 C6 C5 105.00(9) . . ?
C21 C6 C5 117.65(10) . . ?
O7 C6 H6 107.9 . . ?
C21 C6 H6 107.9 . . ?
C5 C6 H6 107.9 . . ?
C6 O7 C8 104.25(9) . . ?
O7 C8 C1 106.20(9) . . ?
O7 C8 H81 110.5 . . ?
C1 C8 H81 110.5 . . ?
O7 C8 H82 110.5 . . ?
C1 C8 H82 110.5 . . ?
H81 C8 H82 108.7 . . ?
C16 C11 C12 120.31(11) . . ?
C16 C11 C2 118.87(11) . . ?
C12 C11 C2 120.76(11) . . ?
C13 C12 C11 116.59(11) . . ?
C13 C12 H12 121.7 . . ?
C11 C12 H12 121.7 . . ?
O17 C13 C12 127.43(11) . . ?
O17 C13 C14 109.78(11) . . ?
C12 C13 C14 122.79(12) . . ?
C15 C14 O19 127.92(12) . . ?
C15 C14 C13 121.76(12) . . ?
O19 C14 C13 110.31(11) . . ?
C14 C15 C16 116.42(12) . . ?
C14 C15 H15 121.8 . . ?
C16 C15 H15 121.8 . . ?
C11 C16 C15 122.12(12) . . ?
C11 C16 H16 118.9 . . ?
C15 C16 H16 118.9 . . ?
C13 O17 C18 105.98(10) . . ?
O17 C18 O19 108.53(10) . . ?
O17 C18 H181 110.0 . . ?
O19 C18 H181 110.0 . . ?
O17 C18 H182 110.0 . . ?
O19 C18 H182 110.0 . . ?
H181 C18 H182 108.4 . . ?
C14 O19 C18 105.31(10) . . ?
C26 C21 C22 120.14(11) . . ?
C26 C21 C6 119.02(11) . . ?
C22 C21 C6 120.78(11) . . ?
C23 C22 C21 116.98(11) . . ?
C23 C22 H22 121.5 . . ?
C21 C22 H22 121.5 . . ?
O27 C23 C22 127.66(12) . . ?
O27 C23 C24 109.88(11) . . ?
C22 C23 C24 122.46(12) . . ?
C25 C24 O29 128.24(12) . . ?
C25 C24 C23 121.79(12) . . ?
O29 C24 C23 109.97(12) . . ?
C24 C25 C26 116.57(12) . . ?
C24 C25 H25 121.7 . . ?
C26 C25 H25 121.7 . . ?
C21 C26 C25 122.05(12) . . ?
C21 C26 H26 119.0 . . ?
C25 C26 H26 119.0 . . ?
C23 O27 C28 105.70(10) . . ?
O27 C28 O29 108.48(10) . . ?
O27 C28 H281 110.0 . . ?
O29 C28 H281 110.0 . . ?
O27 C28 H282 110.0 . . ?
O29 C28 H282 110.0 . . ?
H281 C28 H282 108.4 . . ?
C24 O29 C28 105.21(10) . . ?

loop_
_geom_bond_atom_site_label_1
_geom_bond_atom_site_label_2
_geom_bond_distance
_geom_bond_site_symmetry_2
_geom_bond_publ_flag
C1 C8 1.5356(16) . ?
C1 C2 1.5502(16) . ?
C1 C5 1.5577(17) . ?
C1 H1 1.0000 . ?
C2 O3 1.4267(14) . ?
C2 C11 1.5052(16) . ?
C2 H2 1.0000 . ?
O3 C4 1.4317(14) . ?
C4 C5 1.5364(16) . ?
C4 H41 0.9900 . ?
C4 H42 0.9900 . ?
C5 C6 1.5446(16) . ?
C5 H5 1.0000 . ?
C6 O7 1.4237(14) . ?
C6 C21 1.5074(17) . ?
C6 H6 1.0000 . ?
O7 C8 1.4295(14) . ?
C8 H81 0.9900 . ?
C8 H82 0.9900 . ?
C11 C16 1.3927(16) . ?
C11 C12 1.4074(17) . ?
C12 C13 1.3754(17) . ?
C12 H12 0.9500 . ?
C13 O17 1.3754(15) . ?
C13 C14 1.3802(17) . ?
C14 C15 1.3745(19) . ?
C14 O19 1.3792(15) . ?
C15 C16 1.4018(18) . ?
C15 H15 0.9500 . ?
C16 H16 0.9500 . ?
O17 C18 1.4289(16) . ?
C18 O19 1.4347(17) . ?
C18 H181 0.9900 . ?
C18 H182 0.9900 . ?
C21 C26 1.3954(17) . ?
C21 C22 1.4044(17) . ?
C22 C23 1.3763(17) . ?
C22 H22 0.9500 . ?
C23 O27 1.3733(16) . ?
C23 C24 1.3844(18) . ?
C24 C25 1.3714(19) . ?
C24 O29 1.3800(15) . ?
C25 C26 1.4034(18) . ?
C25 H25 0.9500 . ?
C26 H26 0.9500 . ?
O27 C28 1.4299(16) . ?
C28 O29 1.4325(18) . ?
C28 H281 0.9900 . ?
C28 H282 0.9900 . ?

loop_
_geom_torsion_atom_site_label_1
_geom_torsion_atom_site_label_2
_geom_torsion_atom_site_label_3
_geom_torsion_atom_site_label_4
_geom_torsion
_geom_torsion_site_symmetry_1
_geom_torsion_site_symmetry_2
_geom_torsion_site_symmetry_3
_geom_torsion_site_symmetry_4
_geom_torsion_publ_flag
C8 C1 C2 O3 -84.81(11) . . . . ?
C5 C1 C2 O3 27.09(11) . . . . ?
C8 C1 C2 C11 36.99(14) . . . . ?
C5 C1 C2 C11 148.89(10) . . . . ?
C11 C2 O3 C4 -165.98(9) . . . . ?
C1 C2 O3 C4 -40.70(11) . . . . ?
C2 O3 C4 C5 37.94(12) . . . . ?
O3 C4 C5 C6 92.13(11) . . . . ?
O3 C4 C5 C1 -19.38(12) . . . . ?
C8 C1 C5 C4 116.15(10) . . . . ?
C2 C1 C5 C4 -4.52(11) . . . . ?
C8 C1 C5 C6 -4.68(11) . . . . ?
C2 C1 C5 C6 -125.35(10) . . . . ?
C4 C5 C6 O7 -83.05(12) . . . . ?
C1 C5 C6 O7 29.01(11) . . . . ?
C4 C5 C6 C21 39.84(14) . . . . ?
C1 C5 C6 C21 151.90(10) . . . . ?
C21 C6 O7 C8 -171.20(9) . . . . ?
C5 C6 O7 C8 -43.60(11) . . . . ?
C6 O7 C8 C1 40.61(11) . . . . ?
C2 C1 C8 O7 90.86(11) . . . . ?
C5 C1 C8 O7 -20.96(12) . . . . ?
O3 C2 C11 C16 -162.54(10) . . . . ?
C1 C2 C11 C16 78.37(14) . . . . ?
O3 C2 C11 C12 20.06(15) . . . . ?
C1 C2 C11 C12 -99.03(13) . . . . ?
C2 C11 C12 C13 177.22(11) . . . . ?
C11 C12 C13 O17 -179.92(13) . . . . ?
O17 C13 C14 C15 -179.87(12) . . . . ?
O17 C13 C14 O19 -0.49(15) . . . . ?
C12 C13 C14 O19 -179.88(12) . . . . ?
O19 C14 C15 C16 -179.28(13) . . . . ?
C2 C11 C16 C15 -176.56(12) . . . . ?
C12 C13 O17 C18 177.98(13) . . . . ?
C14 C13 O17 C18 -1.37(15) . . . . ?
C13 O17 C18 O19 2.68(15) . . . . ?
C15 C14 O19 C18 -178.55(14) . . . . ?
C13 C14 O19 C18 2.12(15) . . . . ?
O17 C18 O19 C14 -2.95(14) . . . . ?
O7 C6 C21 C26 178.00(11) . . . . ?
C5 C6 C21 C26 57.77(15) . . . . ?
O7 C6 C21 C22 -4.87(15) . . . . ?
C5 C6 C21 C22 -125.09(12) . . . . ?
C6 C21 C22 C23 -176.33(11) . . . . ?
C21 C22 C23 O27 179.32(12) . . . . ?
O27 C23 C24 C25 179.36(12) . . . . ?
O27 C23 C24 O29 -1.17(15) . . . . ?
C22 C23 C24 O29 178.00(11) . . . . ?
O29 C24 C25 C26 -177.92(12) . . . . ?
C6 C21 C26 C25 176.40(12) . . . . ?
C22 C23 O27 C28 176.55(13) . . . . ?
C24 C23 O27 C28 -4.33(14) . . . . ?
C23 O27 C28 O29 8.10(14) . . . . ?
C25 C24 O29 C28 -174.46(14) . . . . ?
C23 C24 O29 C28 6.12(14) . . . . ?
O27 C28 O29 C24 -8.74(14) . . . . ?

loop_
_cod_related_entry_id
_cod_related_entry_database
_cod_related_entry_code
1 ChemSpider 5015
